data_7111997
loop_
_publ_author_name
'Mohamed R. Saber'
'Kim R. Dunbar'

_publ_section_title
;
 Trigonal bipyramidal 5d-4f molecules with SMM behavior
;
_journal_name_full Chem.Commun.
_journal_page_first 2177
_journal_paper_doi 10.1039/c3cc49124b
_journal_volume 50
_journal_year 2014
_chemical_formula_moiety C88H78N15O27P6Re2La3,2C8H20N),4(C2H3N)
_chemical_formula_sum 'C108 H124 La3 N19 O27 P6 Re2'
_chemical_formula_weight 3095.21
_chemical_melting_point 300
_chemical_name_common 1
_chemical_name_systematic (Et4N)2[(triphosRe(CN)3)2(La(NO3)3)3].4CH3CN
_chemical_properties_physical air-sensitive
_space_group_IT_number 15
_symmetry_cell_setting monoclinic
_symmetry_Int_Tables_number 15
_symmetry_space_group_name_Hall '-C 2yc'
_symmetry_space_group_name_H-M 'C 1 2/c 1'
_atom_sites_solution_hydrogens geom
_atom_sites_solution_primary direct
_atom_sites_solution_secondary difmap
_audit_creation_method SHELXL-97
_cell_angle_alpha 90.00
_cell_angle_beta 103.07(3)
_cell_angle_gamma 90.00
_cell_formula_units_Z 4
_cell_length_a 36.170(7)
_cell_length_b 13.788(3)
_cell_length_c 26.153(5)
_cell_measurement_temperature 150(2)
_cell_volume 12705(5)
_computing_cell_refinement 'SAINT v7.60A (Bruker 2008)'
_computing_data_collection 'APEXII (Bruker 2008)'
_computing_data_reduction 'SAINT v7.60A, XPREP v2008/2 (Bruker 2008)'
_computing_molecular_graphics 'Diamond (Pennington, 2013)'
_computing_publication_material 'SHELXS-97 (Sheldrick, 2008)'
_computing_structure_refinement 'SHELXL-97 (Sheldrick, 2008)'
_computing_structure_solution 'SHELXS-97 (Sheldrick, 2008)'
_diffrn_ambient_temperature 150(2)
_diffrn_measured_fraction_theta_full 0.989
_diffrn_measured_fraction_theta_max 0.989
_diffrn_measurement_device_type 'Bruker APEX-II CCD'
_diffrn_measurement_method '\w scans'
_diffrn_radiation_monochromator graphite
_diffrn_radiation_source 'fine-focus sealed tube'
_diffrn_radiation_type MoK\a
_diffrn_radiation_wavelength 0.71073
_diffrn_reflns_av_R_equivalents 0.0364
_diffrn_reflns_av_sigmaI/netI 0.0281
_diffrn_reflns_limit_h_max 46
_diffrn_reflns_limit_h_min -46
_diffrn_reflns_limit_k_max 17
_diffrn_reflns_limit_k_min -17
_diffrn_reflns_limit_l_max 33
_diffrn_reflns_limit_l_min -33
_diffrn_reflns_number 69706
_diffrn_reflns_theta_full 27.46
_diffrn_reflns_theta_max 27.46
_diffrn_reflns_theta_min 1.16
_exptl_absorpt_coefficient_mu 3.036
_exptl_absorpt_correction_T_max 0.4305
_exptl_absorpt_correction_T_min 0.3142
_exptl_absorpt_correction_type multi-scan
_exptl_absorpt_process_details 'Bruker AXS Scale, SADABS (Bruker 2008)'
_exptl_crystal_colour Orange
_exptl_crystal_density_diffrn 1.618
_exptl_crystal_density_method 'not measured'
_exptl_crystal_description Block
_exptl_crystal_F_000 6128
_exptl_crystal_recrystallization_method CH3CN
_exptl_crystal_size_max 0.21
_exptl_crystal_size_mid 0.12
_exptl_crystal_size_min 0.1
_refine_diff_density_max 2.044
_refine_diff_density_min -1.510
_refine_diff_density_rms 0.181
_refine_ls_extinction_method none
_refine_ls_goodness_of_fit_ref 1.065
_refine_ls_hydrogen_treatment mixed
_refine_ls_matrix_type full
_refine_ls_number_parameters 742
_refine_ls_number_reflns 14378
_refine_ls_number_restraints 0
_refine_ls_restrained_S_all 1.065
_refine_ls_R_factor_all 0.0425
_refine_ls_R_factor_gt 0.0320
_refine_ls_shift/su_max 0.002
_refine_ls_shift/su_mean 0.000
_refine_ls_structure_factor_coef Fsqd
_refine_ls_weighting_details 'calc w=1/[\s^2^(Fo^2^)+(0.0480P)^2^+42.2327P] where P=(Fo^2^+2Fc^2^)/3'
_refine_ls_weighting_scheme calc
_refine_ls_wR_factor_gt 0.0851
_refine_ls_wR_factor_ref 0.0947
_reflns_number_gt 12095
_reflns_number_total 14378
_reflns_threshold_expression >2sigma(I)
_cod_data_source_file c3cc49124b.txt
_cod_data_source_block f:\disser~1\chapte~4\cpds\ms135la\ms135r~1\work\135f
_cod_depositor_comments
;
The following automatic conversions were performed:
'__chemical_name_systematic' tag replaced with
'_chemical_name_systematic'.

Automatic conversion script
Id: cif_correct_tags 1440 2010-10-19 06:21:57Z saulius 
;
_cod_original_cell_volume 12705(4)
_cod_original_sg_symbol_H-M 'C 2/c'
_cod_database_code 7111997

loop_
_symmetry_equiv_pos_as_xyz
'x, y, z'
'-x, y, -z+1/2'
'x+1/2, y+1/2, z'
'-x+1/2, y+1/2, -z+1/2'
'-x, -y, -z'
'x, -y, z-1/2'
'-x+1/2, -y+1/2, -z'
'x+1/2, -y+1/2, z-1/2'

loop_
_atom_site_label
_atom_site_type_symbol
_atom_site_fract_x
_atom_site_fract_y
_atom_site_fract_z
_atom_site_U_iso_or_equiv
_atom_site_adp_type
_atom_site_occupancy
_atom_site_symmetry_multiplicity
_atom_site_calc_flag
_atom_site_refinement_flags
Re1 Re 0.129647(4) 0.788188(12) 0.325844(6) 0.03087(5) Uani 1 1 d .
La2 La 0.0000 1.01490(2) 0.2500 0.03083(8) Uani 1 2 d S
La1 La 0.015760(6) 0.680283(19) 0.149822(9) 0.03562(7) Uani 1 1 d .
P1 P 0.16406(3) 0.88165(8) 0.40006(4) 0.0361(2) Uani 1 1 d .
P2 P 0.18000(3) 0.83803(8) 0.28458(4) 0.0372(2) Uani 1 1 d .
P3 P 0.17042(3) 0.65270(8) 0.36102(5) 0.0379(2) Uani 1 1 d .
N1 N 0.07716(11) 0.6960(3) 0.22121(16) 0.0498(10) Uani 1 1 d .
C1 C 0.09843(11) 0.7240(3) 0.25817(17) 0.0380(9) Uani 1 1 d .
C32 C 0.13805(15) 0.9717(4) 0.21611(19) 0.0538(12) Uani 1 1 d .
H32 H 0.1184 0.9249 0.2129 0.065 Uiso 1 1 calc R
C2 C 0.09143(11) 0.8982(3) 0.30039(16) 0.0361(9) Uani 1 1 d .
C3 C 0.08431(11) 0.7341(3) 0.35361(16) 0.0348(8) Uani 1 1 d .
C11 C 0.10413(14) 0.8865(4) 0.45005(18) 0.0484(11) Uani 1 1 d .
H11 H 0.0888 0.8866 0.4153 0.058 Uiso 1 1 calc R
O11 O 0.04200(10) 1.1651(2) 0.28258(16) 0.0570(9) Uani 1 1 d .
O5 O -0.01043(9) 0.6750(2) 0.05007(12) 0.0456(7) Uani 1 1 d .
O3 O 0.06787(12) 0.7548(3) 0.10768(16) 0.0679(10) Uani 1 1 d .
C16 C 0.21229(12) 0.8304(3) 0.42450(18) 0.0458(11) Uani 1 1 d .
H16A H 0.2286 0.8815 0.4446 0.055 Uiso 1 1 calc R
H16B H 0.2105 0.7773 0.4493 0.055 Uiso 1 1 calc R
O10 O 0.04142(9) 1.1164(3) 0.20352(14) 0.0530(8) Uani 1 1 d .
O4 O 0.06852(10) 0.5980(3) 0.11377(15) 0.0626(10) Uani 1 1 d .
C19 C 0.22144(12) 0.6829(3) 0.3687(2) 0.0456(11) Uani 1 1 d .
H19A H 0.2365 0.6413 0.3967 0.055 Uiso 1 1 calc R
H19B H 0.2289 0.6665 0.3357 0.055 Uiso 1 1 calc R
C17 C 0.23224(12) 0.7905(3) 0.3825(2) 0.0466(11) Uani 1 1 d .
O6 O -0.01480(10) 0.5405(2) 0.09105(13) 0.0502(8) Uani 1 1 d .
C20 C 0.22527(12) 0.8553(4) 0.33327(19) 0.0462(11) Uani 1 1 d .
H20A H 0.2463 0.8445 0.3154 0.055 Uiso 1 1 calc R
H20B H 0.2267 0.9238 0.3449 0.055 Uiso 1 1 calc R
C5 C 0.15260(12) 1.0666(3) 0.35168(16) 0.0391(9) Uani 1 1 d .
H5 H 0.1342 1.0350 0.3253 0.047 Uiso 1 1 calc R
N2 N 0.06698(9) 0.9531(3) 0.28554(15) 0.0441(9) Uani 1 1 d .
O13 O -0.03992(13) 0.5516(3) 0.00722(14) 0.0752(12) Uani 1 1 d .
C4 C 0.17376(11) 1.0124(3) 0.39281(16) 0.0375(9) Uani 1 1 d .
C8 C 0.20563(15) 1.1614(4) 0.4276(2) 0.0554(13) Uani 1 1 d .
H8 H 0.2240 1.1935 0.4539 0.066 Uiso 1 1 calc R
N8 N 0.05467(12) 1.1739(3) 0.2411(2) 0.0547(11) Uani 1 1 d .
C7 C 0.18427(14) 1.2137(4) 0.3864(2) 0.0490(11) Uani 1 1 d .
H7 H 0.1877 1.2818 0.3841 0.059 Uiso 1 1 calc R
O14 O 0.07936(13) 1.2324(3) 0.2383(2) 0.0882(15) Uani 1 1 d .
N6 N -0.02224(11) 0.5880(3) 0.04821(15) 0.0480(9) Uani 1 1 d .
O12 O 0.11031(13) 0.6718(5) 0.0793(2) 0.1060(19) Uani 1 1 d .
N5 N 0.08243(14) 0.6730(5) 0.10030(18) 0.0656(13) Uani 1 1 d .
C6 C 0.15773(13) 1.1658(3) 0.34836(18) 0.0431(10) Uani 1 1 d .
H6 H 0.1429 1.2012 0.3198 0.052 Uiso 1 1 calc R
C9 C 0.20037(14) 1.0621(4) 0.4308(2) 0.0512(12) Uani 1 1 d .
H9 H 0.2152 1.0271 0.4595 0.061 Uiso 1 1 calc R
O1 O 0.00901(8) 0.8607(2) 0.18992(12) 0.0403(7) Uani 1 1 d .
O7 O 0.0000 0.6673(3) 0.2500 0.0429(10) Uani 1 2 d S
O2 O -0.00474(11) 0.8571(3) 0.10456(13) 0.0579(9) Uani 1 1 d .
N3 N 0.05645(10) 0.7049(3) 0.36230(15) 0.0416(8) Uani 1 1 d .
N4 N -0.00286(11) 0.9034(3) 0.14553(15) 0.0452(9) Uani 1 1 d .
C44 C 0.16317(12) 0.5428(3) 0.32129(17) 0.0396(9) Uani 1 1 d .
C21 C 0.19397(12) 0.7583(4) 0.23535(19) 0.0462(11) Uani 1 1 d .
C26 C 0.17411(13) 0.6744(4) 0.21652(19) 0.0463(10) Uani 1 1 d .
H26 H 0.1530 0.6553 0.2301 0.056 Uiso 1 1 calc R
C33 C 0.16830(13) 0.5997(4) 0.42518(18) 0.0467(11) Uani 1 1 d .
O8 O 0.0065(2) 0.5365(3) 0.21041(17) 0.136(3) Uani 1 1 d .
C39 C 0.12534(13) 0.5112(3) 0.3041(2) 0.0491(11) Uani 1 1 d .
H39 H 0.1056 0.5461 0.3144 0.059 Uiso 1 1 calc R
O9 O -0.01288(11) 0.9905(2) 0.14545(13) 0.0536(8) Uani 1 1 d .
C10 C 0.14330(13) 0.8865(3) 0.45774(17) 0.0425(10) Uani 1 1 d .
C27 C 0.17388(13) 0.9526(4) 0.24807(18) 0.0442(10) Uani 1 1 d .
C28 C 0.20237(18) 1.0222(4) 0.2506(2) 0.0628(14) Uani 1 1 d .
H28 H 0.2270 1.0109 0.2719 0.075 Uiso 1 1 calc R
C35 C 0.13844(15) 0.5825(4) 0.4987(2) 0.0581(13) Uani 1 1 d .
H35 H 0.1205 0.6044 0.5175 0.070 Uiso 1 1 calc R
C18 C 0.27553(14) 0.7927(4) 0.4066(3) 0.0644(15) Uani 1 1 d .
H18A H 0.2890 0.7631 0.3820 0.097 Uiso 1 1 calc R
H18B H 0.2810 0.7562 0.4396 0.097 Uiso 1 1 calc R
H18C H 0.2839 0.8600 0.4134 0.097 Uiso 1 1 calc R
C34 C 0.14199(14) 0.6303(4) 0.45294(18) 0.0489(11) Uani 1 1 d .
H34 H 0.1262 0.6843 0.4407 0.059 Uiso 1 1 calc R
C38 C 0.19181(15) 0.5196(4) 0.4440(2) 0.0577(13) Uani 1 1 d .
H38 H 0.2100 0.4977 0.4256 0.069 Uiso 1 1 calc R
C43 C 0.19139(13) 0.4901(4) 0.3052(2) 0.0528(12) Uani 1 1 d .
H43 H 0.2172 0.5090 0.3164 0.063 Uiso 1 1 calc R
C24 C 0.21545(16) 0.6440(5) 0.1581(2) 0.0662(15) Uani 1 1 d .
H24 H 0.2230 0.6039 0.1327 0.079 Uiso 1 1 calc R
C42 C 0.18170(15) 0.4098(4) 0.2729(2) 0.0608(14) Uani 1 1 d .
H42 H 0.2011 0.3745 0.2619 0.073 Uiso 1 1 calc R
C15 C 0.16530(16) 0.8898(4) 0.50884(18) 0.0562(13) Uani 1 1 d .
H15 H 0.1922 0.8917 0.5148 0.067 Uiso 1 1 calc R
C25 C 0.18458(15) 0.6182(4) 0.1784(2) 0.0561(13) Uani 1 1 d .
H25 H 0.1705 0.5615 0.1660 0.067 Uiso 1 1 calc R
C37 C 0.18811(18) 0.4732(5) 0.4895(2) 0.0707(17) Uani 1 1 d .
H37 H 0.2042 0.4201 0.5024 0.085 Uiso 1 1 calc R
C31 C 0.13108(19) 1.0592(5) 0.1889(2) 0.0702(18) Uani 1 1 d .
H31 H 0.1065 1.0721 0.1680 0.084 Uiso 1 1 calc R
N7 N 0.0000 0.5787(5) 0.2500 0.084(3) Uani 1 2 d S
C41 C 0.14471(15) 0.3805(4) 0.2567(2) 0.0585(13) Uani 1 1 d .
H41 H 0.1385 0.3256 0.2345 0.070 Uiso 1 1 calc R
C12 C 0.08706(17) 0.8862(4) 0.4921(2) 0.0622(14) Uani 1 1 d .
H12 H 0.0602 0.8862 0.4864 0.075 Uiso 1 1 calc R
C22 C 0.22414(15) 0.7849(5) 0.2134(3) 0.0743(19) Uani 1 1 d .
H22 H 0.2376 0.8430 0.2249 0.089 Uiso 1 1 calc R
C36 C 0.16133(18) 0.5029(4) 0.5164(2) 0.0665(16) Uani 1 1 d .
H36 H 0.1586 0.4690 0.5470 0.080 Uiso 1 1 calc R
C40 C 0.11660(14) 0.4316(4) 0.2729(2) 0.0585(14) Uani 1 1 d .
H40 H 0.0909 0.4110 0.2622 0.070 Uiso 1 1 calc R
C14 C 0.14794(19) 0.8903(5) 0.5508(2) 0.0695(17) Uani 1 1 d .
H14 H 0.1630 0.8935 0.5856 0.083 Uiso 1 1 calc R
C13 C 0.1090(2) 0.8861(5) 0.5425(2) 0.0707(17) Uani 1 1 d .
H13 H 0.0974 0.8831 0.5716 0.085 Uiso 1 1 calc R
C23 C 0.23529(18) 0.7285(6) 0.1750(3) 0.085(2) Uani 1 1 d .
H23 H 0.2561 0.7478 0.1607 0.102 Uiso 1 1 calc R
C30 C 0.1590(2) 1.1264(5) 0.1918(2) 0.079(2) Uani 1 1 d .
H30 H 0.1540 1.1859 0.1731 0.095 Uiso 1 1 calc R
N9 N 0.04870(13) 1.2432(3) 0.43160(17) 0.0538(10) Uani 1 1 d .
C46 C 0.07643(16) 1.1708(4) 0.4184(2) 0.0578(13) Uani 1 1 d .
H46A H 0.0836 1.1915 0.3857 0.069 Uiso 1 1 calc R
H46B H 0.0637 1.1070 0.4117 0.069 Uiso 1 1 calc R
C45 C 0.11227(19) 1.1592(5) 0.4613(3) 0.0741(17) Uani 1 1 d .
H45A H 0.1254 1.2217 0.4678 0.111 Uiso 1 1 calc R
H45B H 0.1290 1.1116 0.4503 0.111 Uiso 1 1 calc R
H45C H 0.1056 1.1368 0.4936 0.111 Uiso 1 1 calc R
C48 C 0.01410(17) 1.2427(5) 0.3855(2) 0.0668(15) Uani 1 1 d .
H48A H 0.0224 1.2634 0.3536 0.080 Uiso 1 1 calc R
H48B H 0.0048 1.1751 0.3797 0.080 Uiso 1 1 calc R
C50 C 0.06559(17) 1.3434(4) 0.4411(2) 0.0633(14) Uani 1 1 d .
H50A H 0.0856 1.3420 0.4740 0.076 Uiso 1 1 calc R
H50B H 0.0455 1.3883 0.4468 0.076 Uiso 1 1 calc R
C52 C 0.0369(2) 1.2131(5) 0.4814(2) 0.0730(18) Uani 1 1 d .
H52A H 0.0596 1.2140 0.5108 0.088 Uiso 1 1 calc R
H52B H 0.0189 1.2621 0.4893 0.088 Uiso 1 1 calc R
C47 C -0.0185(2) 1.3060(5) 0.3915(3) 0.091(2) Uani 1 1 d .
H47A H -0.0260 1.2895 0.4242 0.137 Uiso 1 1 calc R
H47B H -0.0401 1.2955 0.3617 0.137 Uiso 1 1 calc R
H47C H -0.0108 1.3742 0.3924 0.137 Uiso 1 1 calc R
C49 C 0.0827(2) 1.3844(5) 0.3975(3) 0.088(2) Uani 1 1 d .
H49A H 0.1043 1.3442 0.3937 0.132 Uiso 1 1 calc R
H49B H 0.0914 1.4509 0.4063 0.132 Uiso 1 1 calc R
H49C H 0.0635 1.3845 0.3644 0.132 Uiso 1 1 calc R
C51 C 0.0185(2) 1.1144(5) 0.4797(3) 0.093(2) Uani 1 1 d .
H51A H -0.0055 1.1145 0.4534 0.139 Uiso 1 1 calc R
H51B H 0.0137 1.0992 0.5142 0.139 Uiso 1 1 calc R
H51C H 0.0355 1.0653 0.4704 0.139 Uiso 1 1 calc R
C29 C 0.19489(14) 1.1068(3) 0.22240(15) 0.081(2) Uani 1 1 d .
H29 H 0.2147 1.1529 0.2239 0.097 Uiso 1 1 calc R
C54 C 0.16543(14) 1.1300(3) 0.59991(15) 0.103(3) Uani 1 1 d R
H54A H 0.1576 1.1976 0.5926 0.154 Uiso 1 1 calc R
H54B H 0.1690 1.1173 0.6376 0.154 Uiso 1 1 calc R
H54C H 0.1458 1.0867 0.5803 0.154 Uiso 1 1 calc R
C53 C 0.20192(14) 1.1126(3) 0.58351(15) 0.119(3) Uani 1 1 d R
N10 N 0.22751(14) 1.1017(3) 0.56980(15) 0.243(8) Uani 1 1 d R

loop_
_atom_site_aniso_label
_atom_site_aniso_U_11
_atom_site_aniso_U_22
_atom_site_aniso_U_33
_atom_site_aniso_U_23
_atom_site_aniso_U_13
_atom_site_aniso_U_12
Re1 0.01963(8) 0.03596(9) 0.03401(9) 0.00177(6) -0.00021(6) 0.00178(6)
La2 0.02126(14) 0.02619(15) 0.04088(17) 0.000 -0.00169(12) 0.000
La1 0.02522(11) 0.04602(14) 0.03462(12) -0.00727(10) 0.00470(9) -0.00032(9)
P1 0.0290(5) 0.0394(6) 0.0346(5) 0.0026(4) -0.0035(4) 0.0023(4)
P2 0.0208(5) 0.0453(6) 0.0439(6) -0.0006(5) 0.0042(4) 0.0011(4)
P3 0.0269(5) 0.0384(6) 0.0447(6) 0.0051(5) 0.0005(4) 0.0050(4)
N1 0.034(2) 0.064(3) 0.048(2) -0.0130(19) 0.0029(17) 0.0029(18)
C1 0.0251(19) 0.043(2) 0.044(2) -0.0022(18) 0.0044(17) 0.0030(16)
C32 0.050(3) 0.066(3) 0.049(3) 0.015(2) 0.018(2) 0.015(2)
C2 0.0248(18) 0.039(2) 0.041(2) 0.0011(17) 0.0003(16) -0.0031(16)
C3 0.027(2) 0.040(2) 0.035(2) 0.0008(17) 0.0015(16) 0.0049(16)
C11 0.054(3) 0.052(3) 0.039(2) -0.002(2) 0.010(2) -0.001(2)
O11 0.0443(19) 0.0431(19) 0.080(3) -0.0147(18) 0.0060(18) -0.0092(15)
O5 0.0485(19) 0.0491(18) 0.0385(16) 0.0003(14) 0.0087(14) -0.0103(15)
O3 0.060(2) 0.078(3) 0.065(2) 0.013(2) 0.0129(19) -0.011(2)
C16 0.035(2) 0.045(2) 0.046(2) 0.003(2) -0.0140(19) 0.0032(19)
O10 0.0395(17) 0.056(2) 0.059(2) 0.0131(17) 0.0005(15) -0.0093(15)
O4 0.049(2) 0.076(3) 0.064(2) -0.023(2) 0.0154(18) -0.0035(19)
C19 0.027(2) 0.049(3) 0.056(3) 0.005(2) -0.0001(19) 0.0073(18)
C17 0.023(2) 0.051(3) 0.058(3) -0.002(2) -0.0072(19) 0.0037(18)
O6 0.059(2) 0.0409(17) 0.0469(18) -0.0007(14) 0.0039(15) -0.0067(15)
C20 0.024(2) 0.052(3) 0.058(3) -0.004(2) -0.0005(19) -0.0034(18)
C5 0.034(2) 0.045(2) 0.037(2) 0.0011(18) 0.0049(17) 0.0011(18)
N2 0.0244(17) 0.046(2) 0.057(2) 0.0053(18) -0.0015(15) 0.0008(15)
O13 0.087(3) 0.083(3) 0.046(2) -0.019(2) -0.005(2) -0.022(2)
C4 0.029(2) 0.042(2) 0.039(2) -0.0014(18) 0.0015(16) -0.0026(17)
C8 0.045(3) 0.055(3) 0.059(3) -0.006(2) -0.002(2) -0.012(2)
N8 0.039(2) 0.039(2) 0.082(3) 0.008(2) 0.004(2) -0.0057(17)
C7 0.045(3) 0.045(3) 0.059(3) 0.001(2) 0.018(2) -0.009(2)
O14 0.062(3) 0.059(3) 0.143(5) 0.006(3) 0.022(3) -0.032(2)
N6 0.050(2) 0.050(2) 0.043(2) -0.0080(18) 0.0064(17) -0.0082(18)
O12 0.050(3) 0.197(6) 0.080(3) 0.003(4) 0.034(2) 0.001(3)
N5 0.048(3) 0.101(4) 0.047(2) -0.006(3) 0.006(2) 0.002(3)
C6 0.043(2) 0.048(3) 0.040(2) 0.0063(19) 0.0115(19) 0.000(2)
C9 0.043(3) 0.053(3) 0.049(3) 0.001(2) -0.007(2) -0.005(2)
O1 0.0341(15) 0.0371(15) 0.0444(16) -0.0044(13) -0.0018(12) 0.0049(12)
O7 0.035(2) 0.049(3) 0.043(2) 0.000 0.0036(18) 0.000
O2 0.080(3) 0.049(2) 0.0439(18) -0.0064(15) 0.0137(18) 0.0021(18)
N3 0.0294(18) 0.051(2) 0.043(2) 0.0028(16) 0.0049(15) 0.0008(16)
N4 0.046(2) 0.042(2) 0.048(2) -0.0025(17) 0.0122(17) -0.0062(17)
C44 0.032(2) 0.037(2) 0.048(2) 0.0081(18) 0.0056(18) 0.0070(17)
C21 0.024(2) 0.059(3) 0.055(3) -0.005(2) 0.0070(18) 0.0050(19)
C26 0.038(2) 0.051(3) 0.048(3) 0.003(2) 0.008(2) 0.007(2)
C33 0.042(2) 0.048(3) 0.044(2) 0.008(2) -0.0059(19) -0.001(2)
O8 0.320(9) 0.040(2) 0.047(2) -0.0022(19) 0.038(4) 0.003(4)
C39 0.034(2) 0.044(3) 0.073(3) -0.004(2) 0.019(2) -0.0012(19)
O9 0.075(2) 0.0300(16) 0.056(2) 0.0009(14) 0.0148(18) -0.0013(15)
C10 0.050(3) 0.040(2) 0.035(2) 0.0031(18) 0.0034(19) 0.0020(19)
C27 0.041(2) 0.053(3) 0.042(2) 0.000(2) 0.0165(19) 0.001(2)
C28 0.070(4) 0.070(4) 0.054(3) 0.001(3) 0.026(3) -0.014(3)
C35 0.054(3) 0.071(4) 0.044(3) 0.012(2) -0.001(2) -0.006(3)
C18 0.027(2) 0.072(4) 0.082(4) -0.002(3) -0.013(2) 0.003(2)
C34 0.045(3) 0.053(3) 0.044(2) 0.008(2) 0.000(2) -0.001(2)
C38 0.051(3) 0.058(3) 0.056(3) 0.014(2) -0.005(2) 0.013(2)
C43 0.033(2) 0.048(3) 0.075(3) 0.002(2) 0.007(2) 0.006(2)
C24 0.052(3) 0.085(4) 0.061(3) -0.017(3) 0.013(3) 0.017(3)
C42 0.043(3) 0.047(3) 0.095(4) -0.006(3) 0.022(3) 0.011(2)
C15 0.061(3) 0.064(3) 0.037(2) 0.003(2) -0.003(2) 0.008(3)
C25 0.054(3) 0.057(3) 0.057(3) -0.003(2) 0.013(2) 0.011(2)
C37 0.072(4) 0.067(4) 0.062(3) 0.026(3) -0.006(3) 0.012(3)
C31 0.081(4) 0.091(5) 0.047(3) 0.020(3) 0.032(3) 0.039(4)
N7 0.172(9) 0.039(4) 0.038(3) 0.000 0.016(4) 0.000
C41 0.056(3) 0.036(2) 0.086(4) -0.012(2) 0.021(3) -0.004(2)
C12 0.062(3) 0.073(4) 0.056(3) -0.006(3) 0.022(3) -0.005(3)
C22 0.036(3) 0.104(5) 0.090(4) -0.037(4) 0.028(3) -0.018(3)
C36 0.072(4) 0.072(4) 0.045(3) 0.020(3) -0.008(3) -0.012(3)
C40 0.039(3) 0.043(3) 0.094(4) -0.011(3) 0.019(3) -0.008(2)
C14 0.086(4) 0.082(4) 0.037(3) 0.009(3) 0.007(3) 0.020(3)
C13 0.092(5) 0.083(4) 0.044(3) 0.003(3) 0.030(3) 0.007(4)
C23 0.046(3) 0.128(6) 0.092(5) -0.031(4) 0.037(3) -0.003(4)
C30 0.137(7) 0.061(4) 0.053(3) 0.014(3) 0.052(4) 0.017(4)
N9 0.069(3) 0.048(2) 0.054(2) -0.0083(19) 0.032(2) -0.001(2)
C46 0.064(3) 0.056(3) 0.058(3) -0.010(2) 0.025(3) -0.001(3)
C45 0.077(4) 0.078(4) 0.072(4) -0.003(3) 0.025(3) 0.016(3)
C48 0.065(4) 0.069(4) 0.065(4) -0.013(3) 0.010(3) -0.009(3)
C50 0.066(4) 0.051(3) 0.069(4) -0.016(3) 0.008(3) -0.002(3)
C52 0.088(5) 0.084(4) 0.060(3) -0.004(3) 0.041(3) 0.009(3)
C47 0.071(4) 0.080(5) 0.111(6) -0.029(4) -0.004(4) 0.008(4)
C49 0.112(6) 0.055(4) 0.108(6) 0.004(4) 0.049(5) -0.016(4)
C51 0.111(6) 0.073(4) 0.119(6) 0.016(4) 0.078(5) 0.001(4)
C29 0.123(6) 0.069(4) 0.061(4) 0.002(3) 0.043(4) -0.027(4)
C54 0.116(7) 0.113(6) 0.083(5) 0.001(5) 0.031(5) -0.010(5)
C53 0.104(7) 0.140(8) 0.096(6) -0.048(6) -0.015(5) 0.036(6)
N10 0.099(7) 0.382(19) 0.215(11) -0.203(13) -0.030(7) 0.077(9)

loop_
_atom_type_symbol
_atom_type_description
_atom_type_scat_dispersion_real
_atom_type_scat_dispersion_imag
_atom_type_scat_source
C C 0.0033 0.0016 'International Tables Vol C Tables 4.2.6.8 and 6.1.1.4'
H H 0.0000 0.0000 'International Tables Vol C Tables 4.2.6.8 and 6.1.1.4'
N N 0.0061 0.0033 'International Tables Vol C Tables 4.2.6.8 and 6.1.1.4'
O O 0.0106 0.0060 'International Tables Vol C Tables 4.2.6.8 and 6.1.1.4'
P P 0.1023 0.0942 'International Tables Vol C Tables 4.2.6.8 and 6.1.1.4'
La La -0.2871 2.4523 'International Tables Vol C Tables 4.2.6.8 and 6.1.1.4'
Re Re -1.0185 7.2310 'International Tables Vol C Tables 4.2.6.8 and 6.1.1.4'

loop_
_geom_angle_atom_site_label_1
_geom_angle_atom_site_label_2
_geom_angle_atom_site_label_3
_geom_angle
_geom_angle_site_symmetry_1
_geom_angle_site_symmetry_3
C2 Re1 C1 80.89(16) . .
C2 Re1 C3 81.48(16) . .
C1 Re1 C3 79.89(16) . .
C2 Re1 P2 99.49(12) . .
C1 Re1 P2 93.45(12) . .
C3 Re1 P2 173.06(12) . .
C2 Re1 P1 93.04(12) . .
C1 Re1 P1 173.20(12) . .
C3 Re1 P1 102.34(12) . .
P2 Re1 P1 84.50(4) . .
C2 Re1 P3 174.30(12) . .
C1 Re1 P3 99.34(12) . .
C3 Re1 P3 92.94(11) . .
P2 Re1 P3 86.19(4) . .
P1 Re1 P3 87.01(4) . .
N2 La2 N2 140.76(17) 2 .
N2 La2 O10 128.66(12) 2 .
N2 La2 O10 75.15(12) . .
N2 La2 O10 75.15(12) 2 2
N2 La2 O10 128.66(12) . 2
O10 La2 O10 113.46(17) . 2
N2 La2 O11 73.03(12) 2 2
N2 La2 O11 145.85(12) . 2
O10 La2 O11 76.66(12) . 2
O10 La2 O11 49.87(12) 2 2
N2 La2 O11 145.85(12) 2 .
N2 La2 O11 73.03(12) . .
O10 La2 O11 49.87(12) . .
O10 La2 O11 76.66(12) 2 .
O11 La2 O11 74.16(16) 2 .
N2 La2 O9 69.77(12) 2 .
N2 La2 O9 105.19(13) . .
O10 La2 O9 64.48(11) . .
O10 La2 O9 124.60(11) 2 .
O11 La2 O9 79.15(12) 2 .
O11 La2 O9 112.80(12) . .
N2 La2 O9 105.19(13) 2 2
N2 La2 O9 69.76(12) . 2
O10 La2 O9 124.60(11) . 2
O10 La2 O9 64.48(11) 2 2
O11 La2 O9 112.80(12) 2 2
O11 La2 O9 79.15(12) . 2
O9 La2 O9 165.65(13) . 2
N2 La2 O1 73.65(11) 2 2
N2 La2 O1 75.76(11) . 2
O10 La2 O1 150.28(10) . 2
O10 La2 O1 89.62(11) 2 2
O11 La2 O1 132.75(11) 2 2
O11 La2 O1 125.06(11) . 2
O9 La2 O1 118.44(9) . 2
O9 La2 O1 47.74(9) 2 2
N2 La2 O1 75.76(11) 2 .
N2 La2 O1 73.66(11) . .
O10 La2 O1 89.62(11) . .
O10 La2 O1 150.28(10) 2 .
O11 La2 O1 125.05(11) 2 .
O11 La2 O1 132.75(11) . .
O9 La2 O1 47.74(9) . .
O9 La2 O1 118.44(9) 2 .
O1 La2 O1 76.48(13) 2 .
N2 La2 N8 71.45(12) 2 2
N2 La2 N8 144.03(12) . 2
O10 La2 N8 96.02(13) . 2
O10 La2 N8 24.83(12) 2 2
O11 La2 N8 25.08(12) 2 2
O11 La2 N8 74.84(11) . 2
O9 La2 N8 101.81(12) . 2
O9 La2 N8 88.74(13) 2 2
O1 La2 N8 111.18(12) 2 2
O1 La2 N8 141.99(11) . 2
N2 La2 N8 144.04(12) 2 .
N2 La2 N8 71.45(12) . .
O10 La2 N8 24.83(12) . .
O10 La2 N8 96.02(13) 2 .
O11 La2 N8 74.84(11) 2 .
O11 La2 N8 25.07(12) . .
O9 La2 N8 88.74(13) . .
O9 La2 N8 101.81(13) 2 .
O1 La2 N8 141.98(11) 2 .
O1 La2 N8 111.18(12) . .
N8 La2 N8 85.97(17) 2 .
O6 La1 N1 133.35(12) . .
O6 La1 O5 50.00(10) . .
N1 La1 O5 143.25(12) . .
O6 La1 O4 72.73(12) . .
N1 La1 O4 73.30(12) . .
O5 La1 O4 75.47(12) . .
O6 La1 N3 74.78(12) . 2
N1 La1 N3 139.74(12) . 2
O5 La1 N3 75.43(12) . 2
O4 La1 N3 145.70(12) . 2
O6 La1 O3 107.42(13) . .
N1 La1 O3 71.59(13) . .
O5 La1 O3 73.55(12) . .
O4 La1 O3 49.51(14) . .
N3 La1 O3 134.92(13) 2 .
O6 La1 O8 72.21(13) . .
N1 La1 O8 80.27(19) . .
O5 La1 O8 121.83(14) . .
O4 La1 O8 95.48(19) . .
N3 La1 O8 84.8(2) 2 .
O3 La1 O8 139.8(2) . .
O6 La1 O1 148.60(10) . .
N1 La1 O1 77.40(11) . .
O5 La1 O1 111.81(10) . .
O4 La1 O1 132.81(11) . .
N3 La1 O1 75.61(10) 2 .
O3 La1 O1 86.51(13) . .
O8 La1 O1 115.11(12) . .
O6 La1 O2 111.93(11) . .
N1 La1 O2 110.15(13) . .
O5 La1 O2 65.45(10) . .
O4 La1 O2 112.61(13) . .
N3 La1 O2 70.26(12) 2 .
O3 La1 O2 67.43(13) . .
O8 La1 O2 151.71(18) . .
O1 La1 O2 46.86(9) . .
O6 La1 O7 111.19(11) . .
N1 La1 O7 69.62(10) . .
O5 La1 O7 147.10(7) . .
O4 La1 O7 129.55(11) . .
N3 La1 O7 73.14(9) 2 .
O3 La1 O7 137.69(11) . .
O8 La1 O7 45.87(14) . .
O1 La1 O7 69.24(11) . .
O2 La1 O7 111.56(11) . .
O6 La1 N6 25.04(10) . .
N1 La1 N6 146.26(12) . .
O5 La1 N6 25.01(10) . .
O4 La1 N6 73.54(12) . .
N3 La1 N6 72.39(12) 2 .
O3 La1 N6 91.32(12) . .
O8 La1 N6 96.91(14) . .
O1 La1 N6 131.79(10) . .
O2 La1 N6 88.26(11) . .
O7 La1 N6 130.76(10) . .
O6 La1 N5 89.76(13) . .
N1 La1 N5 70.58(13) . .
O5 La1 N5 72.95(12) . .
O4 La1 N5 24.26(14) . .
N3 La1 N5 147.69(12) 2 .
O3 La1 N5 25.25(14) . .
O8 La1 N5 117.8(2) . .
O1 La1 N5 110.36(14) . .
O2 La1 N5 90.49(14) . .
O7 La1 N5 139.14(9) . .
N6 La1 N5 81.61(12) . .
C10 P1 C4 99.8(2) . .
C10 P1 C16 105.0(2) . .
C4 P1 C16 102.7(2) . .
C10 P1 Re1 116.54(15) . .
C4 P1 Re1 120.62(14) . .
C16 P1 Re1 110.20(16) . .
C27 P2 C21 99.8(2) . .
C27 P2 C20 103.4(2) . .
C21 P2 C20 102.6(2) . .
C27 P2 Re1 117.59(14) . .
C21 P2 Re1 119.62(16) . .
C20 P2 Re1 111.62(16) . .
C44 P3 C33 99.1(2) . .
C44 P3 C19 105.1(2) . .
C33 P3 C19 103.5(2) . .
C44 P3 Re1 115.27(14) . .
C33 P3 Re1 120.13(16) . .
C19 P3 Re1 111.82(15) . .
C1 N1 La1 159.7(4) . .
N1 C1 Re1 171.1(4) . .
C31 C32 C27 120.2(6) . .
N2 C2 Re1 173.0(4) . .
N3 C3 Re1 171.0(4) . .
C12 C11 C10 120.8(5) . .
N8 O11 La2 95.3(3) . .
N6 O5 La1 96.3(2) . .
N5 O3 La1 94.5(3) . .
C17 C16 P1 116.3(3) . .
N8 O10 La2 97.7(3) . .
N5 O4 La1 96.8(3) . .
C17 C19 P3 115.5(3) . .
C20 C17 C16 112.0(4) . .
C20 C17 C18 106.8(4) . .
C16 C17 C18 107.2(4) . .
C20 C17 C19 112.0(4) . .
C16 C17 C19 111.7(4) . .
C18 C17 C19 106.8(4) . .
N6 O6 La1 96.8(2) . .
C17 C20 P2 117.0(3) . .
C6 C5 C4 121.4(4) . .
C2 N2 La2 158.8(3) . .
C5 C4 C9 117.2(4) . .
C5 C4 P1 121.2(3) . .
C9 C4 P1 121.3(3) . .
C7 C8 C9 120.2(5) . .
O14 N8 O10 121.4(5) . .
O14 N8 O11 121.6(5) . .
O10 N8 O11 117.0(4) . .
O14 N8 La2 174.3(4) . .
O10 N8 La2 57.5(2) . .
O11 N8 La2 59.6(2) . .
C8 C7 C6 119.1(5) . .
O13 N6 O5 121.6(4) . .
O13 N6 O6 121.6(4) . .
O5 N6 O6 116.7(4) . .
O13 N6 La1 176.1(4) . .
O5 N6 La1 58.7(2) . .
O6 N6 La1 58.2(2) . .
O4 N5 O12 122.3(6) . .
O4 N5 O3 119.2(5) . .
O12 N5 O3 118.6(6) . .
O4 N5 La1 58.9(3) . .
O12 N5 La1 178.8(5) . .
O3 N5 La1 60.3(3) . .
C7 C6 C5 120.5(4) . .
C8 C9 C4 121.6(5) . .
N4 O1 La2 96.0(2) . .
N4 O1 La1 96.4(2) . .
La2 O1 La1 166.16(13) . .
N7 O7 La1 93.65(9) . .
N7 O7 La1 93.65(9) . 2
La1 O7 La1 172.70(19) . 2
N4 O2 La1 97.4(3) . .
C3 N3 La1 157.8(3) . 2
O2 N4 O9 122.2(4) . .
O2 N4 O1 119.2(4) . .
O9 N4 O1 118.5(4) . .
C43 C44 C39 117.9(4) . .
C43 C44 P3 125.8(4) . .
C39 C44 P3 116.3(3) . .
C26 C21 C22 117.6(5) . .
C26 C21 P2 122.7(4) . .
C22 C21 P2 119.6(4) . .
C25 C26 C21 121.2(5) . .
C34 C33 C38 119.0(5) . .
C34 C33 P3 122.0(3) . .
C38 C33 P3 118.7(4) . .
N7 O8 La1 102.8(4) . .
C40 C39 C44 121.2(4) . .
N4 O9 La2 97.7(3) . .
C11 C10 C15 118.9(5) . .
C11 C10 P1 118.5(3) . .
C15 C10 P1 122.7(4) . .
C32 C27 C28 118.2(5) . .
C32 C27 P2 117.4(4) . .
C28 C27 P2 124.5(4) . .
C29 C28 C27 120.3(5) . .
C36 C35 C34 119.7(6) . .
C33 C34 C35 120.8(5) . .
C37 C38 C33 119.6(6) . .
C42 C43 C44 119.9(5) . .
C23 C24 C25 119.7(5) . .
C41 C42 C43 121.2(5) . .
C14 C15 C10 119.9(5) . .
C26 C25 C24 120.6(5) . .
C38 C37 C36 121.1(5) . .
C30 C31 C32 121.0(6) . .
O7 N7 O8 117.6(3) . 2
O7 N7 O8 117.6(3) . .
O8 N7 O8 124.7(7) 2 .
C42 C41 C40 119.4(5) . .
C13 C12 C11 119.9(6) . .
C21 C22 C23 122.0(6) . .
C37 C36 C35 119.7(5) . .
C39 C40 C41 120.5(5) . .
C13 C14 C15 120.5(5) . .
C12 C13 C14 119.9(5) . .
C24 C23 C22 118.9(6) . .
C31 C30 C29 119.0(5) . .
C50 N9 C46 112.3(4) . .
C50 N9 C52 106.9(4) . .
C46 N9 C52 110.2(4) . .
C50 N9 C48 111.3(4) . .
C46 N9 C48 106.5(4) . .
C52 N9 C48 109.7(5) . .
N9 C46 C45 113.7(4) . .
C47 C48 N9 115.9(5) . .
N9 C50 C49 115.7(5) . .
C51 C52 N9 115.3(5) . .
C28 C29 C30 121.3(5) . .
N10 C53 C54 177.1 . .

loop_
_geom_bond_atom_site_label_1
_geom_bond_atom_site_label_2
_geom_bond_distance
_geom_bond_site_symmetry_2
Re1 C2 2.058(4) .
Re1 C1 2.070(4) .
Re1 C3 2.076(4) .
Re1 P2 2.4173(12) .
Re1 P1 2.4259(12) .
Re1 P3 2.4284(11) .
La2 N2 2.538(3) 2
La2 N2 2.538(3) .
La2 O10 2.550(3) .
La2 O10 2.550(3) 2
La2 O11 2.595(3) 2
La2 O11 2.595(3) .
La2 O9 2.689(3) .
La2 O9 2.689(3) 2
La2 O1 2.706(3) 2
La2 O1 2.707(3) .
La2 N8 2.996(4) 2
La2 N8 2.996(4) .
La1 O6 2.555(3) .
La1 N1 2.567(4) .
La1 O5 2.567(3) .
La1 O4 2.575(4) .
La1 N3 2.581(4) 2
La1 O3 2.601(4) .
La1 O8 2.607(5) .
La1 O1 2.732(3) .
La1 O2 2.739(4) .
La1 O7 2.8101(7) .
La1 N6 2.986(4) .
La1 N5 2.986(5) .
P1 C10 1.832(5) .
P1 C4 1.855(4) .
P1 C16 1.857(4) .
P2 C27 1.833(5) .
P2 C21 1.848(5) .
P2 C20 1.848(4) .
P3 C44 1.823(5) .
P3 C33 1.848(5) .
P3 C19 1.858(4) .
N1 C1 1.157(6) .
C32 C31 1.394(8) .
C32 C27 1.399(7) .
C2 N2 1.162(5) .
C3 N3 1.154(5) .
C11 C12 1.378(7) .
C11 C10 1.385(7) .
O11 N8 1.275(6) .
O5 N6 1.270(5) .
O3 N5 1.277(7) .
C16 C17 1.546(7) .
O10 N8 1.269(6) .
O4 N5 1.236(6) .
C19 C17 1.555(7) .
C17 C20 1.539(7) .
C17 C18 1.550(6) .
O6 N6 1.273(5) .
C5 C6 1.386(6) .
C5 C4 1.389(6) .
O13 N6 1.225(5) .
C4 C9 1.397(6) .
C8 C7 1.379(8) .
C8 C9 1.388(7) .
N8 O14 1.218(5) .
C7 C6 1.384(7) .
O12 N5 1.252(6) .
O1 N4 1.286(5) .
O7 N7 1.221(8) .
O7 La1 2.8101(7) 2
O2 N4 1.236(5) .
N3 La1 2.581(4) 2
N4 O9 1.255(5) .
C44 C43 1.393(6) .
C44 C39 1.409(6) .
C21 C26 1.392(7) .
C21 C22 1.391(7) .
C26 C25 1.381(7) .
C33 C34 1.387(7) .
C33 C38 1.413(7) .
O8 N7 1.256(5) .
C39 C40 1.362(7) .
C10 C15 1.393(6) .
C27 C28 1.399(7) .
C28 C29 1.374(7) .
C35 C36 1.391(8) .
C35 C34 1.396(7) .
C38 C37 1.382(8) .
C43 C42 1.389(7) .
C24 C23 1.388(9) .
C24 C25 1.387(8) .
C42 C41 1.369(7) .
C15 C14 1.382(8) .
C37 C36 1.383(9) .
C31 C30 1.361(10) .
N7 O8 1.256(5) 2
C41 C40 1.380(7) .
C12 C13 1.377(8) .
C22 C23 1.401(8) .
C14 C13 1.376(9) .
C30 C29 1.388(9) .
N9 C50 1.508(7) .
N9 C46 1.509(7) .
N9 C52 1.519(7) .
N9 C48 1.530(7) .
C46 C45 1.519(8) .
C48 C47 1.504(9) .
C50 C49 1.525(9) .
C52 C51 1.511(9) .
C54 C53 1.4966 .
C53 N10 1.0761 .
